data_4030807
loop_
_publ_author_name
'Liao, J.-H.'
'Drezen, T.'
'Leroux, F.'
'Guyomard, D.'
'Piffard, Y.'

_publ_section_title
;
 Synthesis, structures and thermal analysis of MnV2O6.nH2O phases (n = 1,
 2 and 4)
;
_journal_name_full 'European Journal of Solid State and Inorganic Chemistry'
_journal_page_first 411
_journal_page_last 427
_journal_volume 33
_journal_year 1996
_chemical_formula_sum 'H2 Mn O7 V2'
_chemical_formula_weight 270.833
_space_group_IT_number 2
_symmetry_cell_setting triclinic
_symmetry_Int_Tables_number 2
_symmetry_space_group_name_Hall '-P 1'
_symmetry_space_group_name_H-M 'P -1'
_cell_angle_alpha 80.50(1)
_cell_angle_beta 80.64(1)
_cell_angle_gamma 76.33(1)
_cell_formula_units_Z 2
_cell_length_a 5.8502(5)
_cell_length_b 6.7883(1)
_cell_length_c 7.9370(8)
_cell_volume 299.55(4)
_diffrn_ambient_temperature 293
_diffrn_radiation_probe x-ray
_diffrn_radiation_type MoK\a
_diffrn_radiation_wavelength 0.71073
_exptl_absorpt_coefficient_mu 5.106
_exptl_crystal_density_diffrn 2.981
_refine_ls_number_parameters 92
_refine_ls_number_reflns 1677
_refine_ls_R_factor_gt 0.024
_refine_ls_wR_factor_gt 0.031
_cod_data_source_file EJSSIC-1996-33-411-427-3.cif
_cod_data_source_block MnV2O6-H2O
_cod_original_cell_volume 299.55(5)
_cod_database_code 4030807

loop_
_symmetry_equiv_pos_site_id
_symmetry_equiv_pos_as_xyz
1 x,y,z
2 -x,-y,-z

loop_
_atom_site_aniso_label
_atom_site_aniso_U_11
_atom_site_aniso_U_22
_atom_site_aniso_U_33
_atom_site_aniso_U_23
_atom_site_aniso_U_13
_atom_site_aniso_U_12
Mn 0.0170(10) 0.0100(10) 0.0100(10) -0.0020(10) 0.0000(10) -0.0030(10)
V1 0.0100(10) 0.0080(10) 0.0100(10) -0.0010(10) -0.0010(10) -0.0030(10)
V2 0.0090(10) 0.0130(10) 0.0090(10) -0.0010(10) -0.0010(10) -0.0030(10)
O1 0.0100(10) 0.0190(10) 0.0240(10) 0.0040(10) 0.0000(10) -0.0020(10)
O2 0.0160(10) 0.0170(10) 0.0180(10) 0.0040(10) -0.0070(10) -0.0080(10)
O3 0.0210(10) 0.0100(10) 0.0120(10) -0.0010(10) -0.0010(10) -0.0050(10)
O4 0.0320(10) 0.0110(10) 0.0190(10) -0.0040(10) -0.0010(10) -0.0050(10)
O5 0.0170(10) 0.0180(10) 0.0200(10) 0.0070(10) -0.0060(10) -0.0050(10)
O6 0.0250(10) 0.0270(10) 0.0150(10) -0.0070(10) 0.0030(10) -0.0110(10)
O7 0.0200(10) 0.053(2) 0.0430(10) 0.0160(10) -0.0090(10) -0.0080(10)

loop_
_atom_site_label
_atom_site_type_symbol
_atom_site_thermal_displace_type
_atom_site_fract_x
_atom_site_fract_y
_atom_site_fract_z
_atom_site_occupancy
_atom_site_U_iso_or_equiv
Mn Mn Uani 0.07400(10) 0.34860(10) 0.34360(10) 1.000 0.0124(6)
V1 V Uani 0.09900(10) 0.85010(10) 0.22880(10) 1.000 0.0092(6)
V2 V Uani 0.68650(10) 0.67910(10) 0.09110(10) 1.000 0.0103(6)
O1 O Uani 0.3926(3) 0.8277(3) 0.1267(3) 1.000 0.0189(6)
O2 O Uani 0.8901(3) 0.8360(3) 0.0933(2) 1.000 0.0164(6)
O3 O Uani 0.0874(4) 0.6573(2) 0.3926(2) 1.000 0.0142(6)
O4 O Uani 0.0165(4) 0.0642(3) 0.3119(2) 1.000 0.0206(6)
O5 O Uani 0.7342(4) 0.4878(3) 0.2505(2) 1.000 0.0188(6)
O6 O Uani 0.7392(4) 0.5920(3) -0.0973(2) 1.000 0.0216(6)
O7 O Uani 0.4271(5) 0.2256(4) 0.4365(3) 1.000 0.0407(8)

loop_
_atom_type_symbol
_atom_type_description
_atom_type_scat_dispersion_real
_atom_type_scat_dispersion_imag
_atom_type_scat_source
Mn Mn 0.3368 0.7283 ' International Tables Vol C Tables 4.2.6.8 and 6.1.1.4'
O O 0.0106 0.0060 ' International Tables Vol C Tables 4.2.6.8 and 6.1.1.4'
V V 0.3005 0.5294 ' International Tables Vol C Tables 4.2.6.8 and 6.1.1.4'

loop_
_geom_angle_atom_site_label_1
_geom_angle_atom_site_label_2
_geom_angle_atom_site_label_3
_geom_angle
_geom_angle_site_symmetry_1
_geom_angle_site_symmetry_3
_geom_angle_publ_flag
O3 Mn O4 172.73(9) . . yes
O3 Mn O7 89.44(9) . . yes
O3 Mn O5 87.15(8) . 1_455 yes
O3 Mn O3 79.39(6) . 2_566 yes
O3 Mn O6 88.61(8) . 2_665 yes
O4 Mn O7 95.76(10) . . yes
O4 Mn O5 87.74(9) . 1_455 yes
O3 Mn O4 95.59(7) 2_566 . yes
O4 Mn O6 96.72(8) . 2_665 yes
O5 Mn O7 176.40(10) 1_455 . yes
O3 Mn O7 88.92(9) 2_566 . yes
O6 Mn O7 86.91(9) 2_665 . yes
O3 Mn O5 91.62(8) 2_566 1_455 yes
O5 Mn O6 91.82(8) 1_455 2_665 yes
O3 Mn O6 167.34(8) 2_566 2_665 yes
O1 V1 O3 109.35(11) . . yes
O1 V1 O2 114.65(10) . 1_455 yes
O1 V1 O4 109.13(11) . 1_565 yes
O2 V1 O3 106.29(10) 1_455 . yes
O3 V1 O4 107.42(9) . 1_565 yes
O2 V1 O4 109.75(11) 1_455 1_565 yes
O1 V2 O2 108.69(10) . . yes
O1 V2 O5 110.33(11) . . yes
O1 V2 O6 111.50(11) . . yes
O2 V2 O5 106.88(10) . . yes
O2 V2 O6 108.44(10) . . yes
O5 V2 O6 110.85(10) . . yes
V1 O1 V2 149.58(14) . . yes
V1 O2 V2 136.81(11) 1_655 . yes
Mn O3 V1 120.88(9) . . yes
Mn O3 Mn 100.61(7) . 2_566 yes
Mn O3 V1 132.31(9) 2_566 . yes
Mn O4 V1 150.97(14) . 1_545 yes
Mn O5 V2 126.01(13) 1_655 . yes
Mn O6 V2 138.94(13) 2_665 . yes

loop_
_geom_bond_atom_site_label_1
_geom_bond_atom_site_label_2
_geom_bond_distance
_geom_bond_site_symmetry_2
_geom_bond_publ_flag
Mn O3 2.2148(16) . yes
Mn O4 2.097(2) . yes
Mn O7 2.233(3) . yes
Mn O5 2.180(2) 1_455 yes
Mn O3 2.1504(18) 2_566 yes
Mn O6 2.1051(19) 2_665 yes
V1 O1 1.759(2) . yes
V1 O3 1.6910(17) . yes
V1 O2 1.7822(19) 1_455 yes
V1 O4 1.631(2) 1_565 yes
V2 O1 1.780(2) . yes
V2 O2 1.779(2) . yes
V2 O5 1.6632(19) . yes
V2 O6 1.6542(18) . yes

loop_
_geom_torsion_atom_site_label_1
_geom_torsion_atom_site_label_2
_geom_torsion_atom_site_label_3
_geom_torsion_atom_site_label_4
_geom_torsion
_geom_torsion_site_symmetry_1
_geom_torsion_site_symmetry_3
_geom_torsion_site_symmetry_4
_geom_torsion_publ_flag
O7 Mn O3 V1 115.50(15) . . . no
O7 Mn O3 Mn -89.01(10) . . 2_566 no
O5 Mn O3 V1 -63.32(14) 1_455 . . no
O5 Mn O3 Mn 92.18(9) 1_455 . 2_566 no
O3 Mn O3 V1 -155.50(15) 2_566 . . no
O3 Mn O3 Mn 0.03(16) 2_566 . 2_566 no
O6 Mn O3 V1 28.57(14) 2_665 . . no
O6 Mn O3 Mn -175.93(10) 2_665 . 2_566 no
O7 Mn O4 V1 -55.8(2) . . 1_545 no
O5 Mn O4 V1 123.4(2) 1_455 . 1_545 no
O3 Mn O4 V1 -145.3(2) 2_566 . 1_545 no
O6 Mn O4 V1 31.8(3) 2_665 . 1_545 no
O3 Mn O5 V2 57.53(13) . 1_455 1_455 no
O4 Mn O5 V2 -127.64(13) . 1_455 1_455 no
O3 Mn O3 Mn -0.02(13) . 2_566 2_566 no
O3 Mn O3 V1 -151.23(18) . 2_566 2_566 no
O4 Mn O3 Mn -174.69(9) . 2_566 2_566 no
O4 Mn O3 V1 34.09(18) . 2_566 2_566 no
O7 Mn O3 Mn 89.64(10) . 2_566 2_566 no
O7 Mn O3 V1 -61.59(18) . 2_566 2_566 no
O3 Mn O6 V2 -161.1(2) . 2_665 2_665 no
O4 Mn O6 V2 13.9(2) . 2_665 2_665 no
O7 Mn O6 V2 109.4(2) . 2_665 2_665 no
O3 V1 O1 V2 14.6(3) . . . no
O2 V1 O1 V2 -104.6(3) 1_455 . . no
O4 V1 O1 V2 131.8(3) 1_565 . . no
O1 V1 O3 Mn -80.78(15) . . . no
O1 V1 O3 Mn 132.67(16) . . 2_566 no
O2 V1 O3 Mn 43.49(15) 1_455 . . no
O2 V1 O3 Mn -103.06(16) 1_455 . 2_566 no
O4 V1 O3 Mn 160.92(13) 1_565 . . no
O4 V1 O3 Mn 14.4(2) 1_565 . 2_566 no
O1 V1 O2 V2 121.33(16) . 1_455 1_455 no
O3 V1 O2 V2 0.42(19) . 1_455 1_455 no
O1 V1 O4 Mn 9.1(3) . 1_565 1_565 no
O3 V1 O4 Mn 127.6(2) . 1_565 1_565 no
O2 V2 O1 V1 -137.1(3) . . . no
O5 V2 O1 V1 -20.2(3) . . . no
O6 V2 O1 V1 103.4(3) . . . no
O1 V2 O2 V1 111.93(17) . . 1_655 no
O5 V2 O2 V1 -7.15(19) . . 1_655 no
O6 V2 O2 V1 -126.70(16) . . 1_655 no
O1 V2 O5 Mn -149.96(11) . . 1_655 no
O2 V2 O5 Mn -31.96(15) . . 1_655 no
O6 V2 O5 Mn 86.02(15) . . 1_655 no
O1 V2 O6 Mn 105.2(2) . . 2_665 no
O2 V2 O6 Mn -14.4(2) . . 2_665 no
O5 V2 O6 Mn -131.43(18) . . 2_665 no
